data_2243430
loop_
_publ_author_name
'Atio\(glu, Zeliha'
'Akkurt, Mehmet'
'Shikhaliyev, Namiq Q.'
'Mukhtarova, Sevinc H.'
'Suleymanova, Gulnar T.'
'Toze, Flavien A. A.'

_publ_section_title
;
 Crystal structure and Hirshfeld surface analysis of
 4-{2,2-dichloro-1-[(<i>E</i>)-(4-chlorophenyl)diazenyl]ethenyl}-<i>N</i>,<i>N</i>-dimethylaniline
;
_journal_coeditor_code WM5554
_journal_issue 7
_journal_name_full 'Acta Crystallographica Section E'
_journal_page_first 1033
_journal_page_last 1037
_journal_paper_doi 10.1107/S2056989020007549
_journal_volume 76
_journal_year 2020
_chemical_formula_moiety 'C16 H14 Cl3 N3'
_chemical_formula_sum 'C16 H14 Cl3 N3'
_chemical_formula_weight 354.65
_chemical_name_systematic
4-{2,2-Dichloro-1-[(<i>E</i>)-(4-chlorophenyl)diazenyl]ethenyl}-<i>N</i>,<i>N</i>-dimethylaniline
_space_group_crystal_system triclinic
_space_group_IT_number 2
_space_group_name_Hall '-P 1'
_space_group_name_H-M_alt 'P -1'
_atom_sites_solution_hydrogens geom
_audit_creation_method SHELXL-2018/1
_cell_angle_alpha 92.338(2)
_cell_angle_beta 91.212(2)
_cell_angle_gamma 94.048(2)
_cell_formula_units_Z 6
_cell_length_a 9.7515(5)
_cell_length_b 9.8203(5)
_cell_length_c 26.6696(16)
_cell_measurement_reflns_used 9939
_cell_measurement_temperature 296(2)
_cell_measurement_theta_max 25.55
_cell_measurement_theta_min 2.25
_cell_volume 2544.7(2)
_computing_cell_refinement
;
SAINT (Bruker, 2007)
;
_computing_data_collection
;
APEX3 (Bruker, 2007)
;
_computing_data_reduction
;
SAINT (Bruker, 2007)
;
_computing_molecular_graphics
;
ORTEP-3 for Windows (Farrugia, 2012), <i>OLEX2</i> (Dolomanov <i>et
al.</i>,  2009)
;
_computing_publication_material
;
PLATON (Spek, 2020), publCIF (Westrip, 2010)
;
_computing_structure_refinement
;
SHELXL (Sheldrick, 2015b)
;
_computing_structure_solution
;
SHELXT (Sheldrick, 2015a)
;
_diffrn_ambient_temperature 296(2)
_diffrn_measured_fraction_theta_full 0.996
_diffrn_measured_fraction_theta_max 0.996
_diffrn_measurement_device_type 'Bruker APEXII PHOTON 100 detector'
_diffrn_measurement_method '\f and \w scans'
_diffrn_radiation_type MoK\a
_diffrn_radiation_wavelength 0.71073
_diffrn_reflns_av_R_equivalents 0.0555
_diffrn_reflns_av_unetI/netI 0.0410
_diffrn_reflns_limit_h_max 11
_diffrn_reflns_limit_h_min -11
_diffrn_reflns_limit_k_max 11
_diffrn_reflns_limit_k_min -11
_diffrn_reflns_limit_l_max 32
_diffrn_reflns_limit_l_min -32
_diffrn_reflns_number 40829
_diffrn_reflns_theta_full 25.242
_diffrn_reflns_theta_max 25.707
_diffrn_reflns_theta_min 2.294
_diffrn_standards_decay_% 0
_diffrn_standards_interval_count 0
_diffrn_standards_number 0
_exptl_absorpt_coefficient_mu 0.539
_exptl_absorpt_correction_T_max 0.946
_exptl_absorpt_correction_T_min 0.894
_exptl_absorpt_correction_type multi-scan
_exptl_absorpt_process_details
;
(<i>SADABS</i>; Krause <i>et al.</i>, 2015)
;
_exptl_crystal_colour orange
_exptl_crystal_density_diffrn 1.389
_exptl_crystal_description plate
_exptl_crystal_F_000 1092
_exptl_crystal_size_max 0.240
_exptl_crystal_size_mid 0.150
_exptl_crystal_size_min 0.090
_refine_diff_density_max 0.292
_refine_diff_density_min -0.301
_refine_ls_extinction_method none
_refine_ls_goodness_of_fit_ref 1.011
_refine_ls_hydrogen_treatment constr
_refine_ls_matrix_type full
_refine_ls_number_parameters 601
_refine_ls_number_reflns 9634
_refine_ls_number_restraints 0
_refine_ls_restrained_S_all 1.011
_refine_ls_R_factor_all 0.0690
_refine_ls_R_factor_gt 0.0412
_refine_ls_shift/su_max 0.001
_refine_ls_shift/su_mean 0.000
_refine_ls_structure_factor_coef Fsqd
_refine_ls_weighting_details 'w=1/[\s^2^(Fo^2^)+(0.0500P)^2^+0.8216P] where P=(Fo^2^+2Fc^2^)/3'
_refine_ls_weighting_scheme calc
_refine_ls_wR_factor_gt 0.0996
_refine_ls_wR_factor_ref 0.1154
_reflns_number_gt 6689
_reflns_number_total 9634
_reflns_threshold_expression 'I > 2\s(I)'
_cod_data_source_file wm5554sup1.cif
_cod_data_source_block I
_cod_database_code 2243430
_shelx_space_group_comment
;
The symmetry employed for this shelxl refinement is uniquely defined
by the following loop, which should always be used as a source of
symmetry information in preference to the above space-group names.
They are only intended as comments.
;
_shelx_estimated_absorpt_t_min 0.882
_shelx_estimated_absorpt_t_max 0.953

loop_
_space_group_symop_operation_xyz
'x, y, z'
'-x, -y, -z'

loop_
_atom_site_type_symbol
_atom_site_label
_atom_site_fract_x
_atom_site_fract_y
_atom_site_fract_z
_atom_site_U_iso_or_equiv
_atom_site_adp_type
_atom_site_calc_flag
_atom_site_occupancy
_atom_site_disorder_assembly
_atom_site_disorder_group
C C1 0.8482(2) 0.1999(2) 0.93028(8) 0.0452(5) Uani d 1 . .
C C2 0.8218(2) 0.1942(2) 0.87896(8) 0.0546(6) Uani d 1 . .
H H2A 0.774145 0.117448 0.863853 0.066 Uiso calc 1 . .
C C3 0.8656(3) 0.3016(2) 0.85007(9) 0.0572(6) Uani d 1 . .
H H3A 0.848414 0.297623 0.815595 0.069 Uiso calc 1 . .
C C4 0.9351(2) 0.4144(2) 0.87313(9) 0.0524(5) Uani d 1 . .
C C5 0.9607(2) 0.4232(2) 0.92419(9) 0.0539(6) Uani d 1 . .
H H5A 1.006727 0.501099 0.939152 0.065 Uiso calc 1 . .
C C6 0.9173(2) 0.3156(2) 0.95289(8) 0.0511(5) Uani d 1 . .
H H6A 0.934411 0.320453 0.987379 0.061 Uiso calc 1 . .
C C7 0.7902(2) -0.0305(2) 1.02733(8) 0.0475(5) Uani d 1 . .
C C8 0.7076(2) -0.1457(2) 1.00137(8) 0.0445(5) Uani d 1 . .
C C9 0.5679(2) -0.1675(2) 1.00872(9) 0.0534(6) Uani d 1 . .
H H9A 0.526051 -0.111602 1.031902 0.064 Uiso calc 1 . .
C C10 0.4892(2) -0.2699(2) 0.98260(9) 0.0557(6) Uani d 1 . .
H H10A 0.395461 -0.281093 0.988356 0.067 Uiso calc 1 . .
C C11 0.5471(2) -0.3571(2) 0.94773(8) 0.0498(5) Uani d 1 . .
C C12 0.6895(2) -0.3368(2) 0.94155(9) 0.0519(5) Uani d 1 . .
H H12A 0.732733 -0.394639 0.919443 0.062 Uiso calc 1 . .
C C13 0.7660(2) -0.2337(2) 0.96741(8) 0.0507(5) Uani d 1 . .
H H13A 0.859983 -0.222405 0.962023 0.061 Uiso calc 1 . .
C C14 0.8254(2) -0.0283(2) 1.07589(8) 0.0509(5) Uani d 1 . .
C C15 0.3225(3) -0.4714(3) 0.92575(14) 0.0888(9) Uani d 1 . .
H H15A 0.283755 -0.384431 0.924067 0.133 Uiso calc 1 . .
H H15B 0.304255 -0.508699 0.957852 0.133 Uiso calc 1 . .
H H15C 0.281807 -0.532564 0.899690 0.133 Uiso calc 1 . .
C C16 0.5316(3) -0.5541(3) 0.88809(12) 0.0829(8) Uani d 1 . .
H H16A 0.588830 -0.508824 0.864106 0.124 Uiso calc 1 . .
H H16B 0.461159 -0.612219 0.870729 0.124 Uiso calc 1 . .
H H16C 0.586559 -0.608226 0.908655 0.124 Uiso calc 1 . .
N N1 0.79963(19) 0.08299(18) 0.95616(7) 0.0504(4) Uani d 1 . .
N N2 0.83684(19) 0.08700(19) 1.00163(7) 0.0508(4) Uani d 1 . .
N N3 0.4692(2) -0.4541(2) 0.91918(9) 0.0725(6) Uani d 1 . .
Cl Cl1 0.99248(9) 0.55056(8) 0.83780(3) 0.0881(3) Uani d 1 . .
Cl Cl2 0.91333(8) 0.10675(7) 1.10783(2) 0.0745(2) Uani d 1 . .
Cl Cl3 0.78721(7) -0.16465(7) 1.11246(2) 0.06280(17) Uani d 1 . .
C C1A 0.4229(2) 0.1795(2) 0.57132(8) 0.0498(5) Uani d 1 . .
C C2A 0.3627(3) 0.0499(3) 0.56121(9) 0.0640(6) Uani d 1 . .
H H2AA 0.357155 -0.012520 0.586525 0.077 Uiso calc 1 . .
C C3A 0.3104(3) 0.0118(3) 0.51352(11) 0.0718(7) Uani d 1 . .
H H3AA 0.268621 -0.075308 0.506822 0.086 Uiso calc 1 . .
C C4A 0.3211(3) 0.1042(3) 0.47640(9) 0.0646(7) Uani d 1 . .
C C5A 0.3798(3) 0.2340(3) 0.48587(9) 0.0670(7) Uani d 1 . .
H H5AA 0.385665 0.295854 0.460393 0.080 Uiso calc 1 . .
C C6A 0.4299(2) 0.2718(3) 0.53333(9) 0.0593(6) Uani d 1 . .
H H6AA 0.468889 0.360025 0.540009 0.071 Uiso calc 1 . .
C C7A 0.6011(2) 0.3445(2) 0.67585(8) 0.0470(5) Uani d 1 . .
C C8A 0.5983(2) 0.2358(2) 0.71298(8) 0.0454(5) Uani d 1 . .
C C9A 0.4996(3) 0.2286(3) 0.74897(9) 0.0592(6) Uani d 1 . .
H H9AA 0.434165 0.293029 0.749979 0.071 Uiso calc 1 . .
C C10A 0.4954(3) 0.1287(3) 0.78346(9) 0.0607(6) Uani d 1 . .
H H10B 0.426667 0.126346 0.807108 0.073 Uiso calc 1 . .
C C11A 0.5920(2) 0.0304(2) 0.78387(8) 0.0458(5) Uani d 1 . .
C C12A 0.6903(2) 0.0377(2) 0.74676(9) 0.0563(6) Uani d 1 . .
H H12B 0.755564 -0.026818 0.745152 0.068 Uiso calc 1 . .
C C13A 0.6926(2) 0.1388(3) 0.71237(9) 0.0570(6) Uani d 1 . .
H H13B 0.759922 0.141251 0.688154 0.068 Uiso calc 1 . .
C C14A 0.6685(2) 0.4666(2) 0.68521(9) 0.0545(6) Uani d 1 . .
C C15A 0.4881(4) -0.0761(3) 0.85675(12) 0.0900(10) Uani d 1 . .
H H15D 0.496807 0.005235 0.878115 0.135 Uiso calc 1 . .
H H15E 0.500050 -0.154259 0.876465 0.135 Uiso calc 1 . .
H H15F 0.398498 -0.084793 0.840832 0.135 Uiso calc 1 . .
C C16A 0.6869(3) -0.1722(3) 0.81753(12) 0.0777(8) Uani d 1 . .
H H16D 0.778592 -0.131172 0.822915 0.117 Uiso calc 1 . .
H H16E 0.680026 -0.219876 0.785322 0.117 Uiso calc 1 . .
H H16F 0.666243 -0.235499 0.843298 0.117 Uiso calc 1 . .
N N1A 0.47860(19) 0.2058(2) 0.62087(7) 0.0521(5) Uani d 1 . .
N N2A 0.53735(18) 0.3236(2) 0.62771(7) 0.0494(4) Uani d 1 . .
N N3A 0.5912(2) -0.0680(2) 0.81912(7) 0.0600(5) Uani d 1 . .
Cl Cl1A 0.25859(11) 0.05792(10) 0.41636(3) 0.1059(3) Uani d 1 . .
Cl Cl2A 0.67447(7) 0.59912(7) 0.64516(3) 0.07071(19) Uani d 1 . .
Cl Cl3A 0.76185(9) 0.50455(7) 0.73961(3) 0.0824(2) Uani d 1 . .
C C1B 0.8791(2) 0.7795(2) 0.30878(8) 0.0534(5) Uani d 1 . .
C C2B 0.9091(3) 0.8881(3) 0.34212(10) 0.0732(8) Uani d 1 . .
H H2BA 0.907166 0.874525 0.376414 0.088 Uiso calc 1 . .
C C3B 0.9419(3) 1.0168(3) 0.32550(10) 0.0753(8) Uani d 1 . .
H H3BA 0.961150 1.090166 0.348319 0.090 Uiso calc 1 . .
C C4B 0.9458(3) 1.0357(3) 0.27501(9) 0.0580(6) Uani d 1 . .
C C5B 0.9201(3) 0.9284(3) 0.24133(10) 0.0740(8) Uani d 1 . .
H H5BA 0.925262 0.942155 0.207103 0.089 Uiso calc 1 . .
C C6B 0.8865(3) 0.8002(3) 0.25782(9) 0.0710(7) Uani d 1 . .
H H6BA 0.868609 0.727134 0.234787 0.085 Uiso calc 1 . .
C C7B 0.7467(2) 0.4383(2) 0.31889(9) 0.0555(6) Uani d 1 . .
C C8B 0.7881(2) 0.4045(2) 0.37050(9) 0.0496(5) Uani d 1 . .
C C9B 0.9197(2) 0.3708(3) 0.38160(9) 0.0582(6) Uani d 1 . .
H H9BA 0.983240 0.368642 0.356103 0.070 Uiso calc 1 . .
C C10B 0.9597(2) 0.3403(3) 0.42917(10) 0.0609(6) Uani d 1 . .
H H10C 1.048949 0.315983 0.434946 0.073 Uiso calc 1 . .
C C11B 0.8701(2) 0.3447(2) 0.46910(9) 0.0527(5) Uani d 1 . .
C C12B 0.7377(3) 0.3785(3) 0.45733(11) 0.0753(8) Uani d 1 . .
H H12C 0.673596 0.382026 0.482612 0.090 Uiso calc 1 . .
C C13B 0.6991(3) 0.4069(3) 0.40940(11) 0.0752(8) Uani d 1 . .
H H13C 0.609160 0.428491 0.403106 0.090 Uiso calc 1 . .
C C14B 0.6730(3) 0.3507(3) 0.28757(10) 0.0675(7) Uani d 1 . .
C C15B 1.0461(3) 0.2825(4) 0.52857(13) 0.1025(12) Uani d 1 . .
H H15G 1.111103 0.339811 0.510989 0.154 Uiso calc 1 . .
H H15H 1.054616 0.188677 0.518344 0.154 Uiso calc 1 . .
H H15I 1.064191 0.294754 0.564051 0.154 Uiso calc 1 . .
C C16B 0.8219(3) 0.3376(3) 0.55890(11) 0.0845(9) Uani d 1 . .
H H16G 0.785760 0.425916 0.557867 0.127 Uiso calc 1 . .
H H16H 0.873595 0.331524 0.589666 0.127 Uiso calc 1 . .
H H16I 0.747446 0.268088 0.557111 0.127 Uiso calc 1 . .
N N1B 0.8435(2) 0.6513(2) 0.32988(7) 0.0580(5) Uani d 1 . .
N N2B 0.7831(2) 0.5669(2) 0.29885(7) 0.0582(5) Uani d 1 . .
N N3B 0.9100(2) 0.3187(3) 0.51715(8) 0.0759(7) Uani d 1 . .
Cl Cl1B 0.98597(9) 1.19767(8) 0.25356(3) 0.0849(2) Uani d 1 . .
Cl Cl2B 0.62580(10) 0.38856(10) 0.22766(3) 0.1031(3) Uani d 1 . .
Cl Cl3B 0.61794(9) 0.18941(8) 0.30326(3) 0.0901(2) Uani d 1 . .

loop_
_atom_site_aniso_label
_atom_site_aniso_U_11
_atom_site_aniso_U_22
_atom_site_aniso_U_33
_atom_site_aniso_U_12
_atom_site_aniso_U_13
_atom_site_aniso_U_23
C1 0.0467(12) 0.0453(12) 0.0428(11) -0.0008(9) -0.0046(9) 0.0019(9)
C2 0.0661(15) 0.0469(13) 0.0481(13) -0.0105(11) -0.0127(11) 0.0010(10)
C3 0.0721(16) 0.0548(14) 0.0428(12) -0.0086(11) -0.0103(11) 0.0064(10)
C4 0.0547(13) 0.0455(12) 0.0560(14) -0.0045(10) -0.0061(11) 0.0098(10)
C5 0.0580(14) 0.0462(13) 0.0553(14) -0.0055(10) -0.0114(11) -0.0032(10)
C6 0.0567(14) 0.0524(13) 0.0424(12) -0.0024(10) -0.0075(10) -0.0024(10)
C7 0.0461(12) 0.0515(13) 0.0446(12) -0.0005(10) 0.0033(9) 0.0038(10)
C8 0.0452(12) 0.0471(12) 0.0410(11) -0.0005(9) -0.0003(9) 0.0058(9)
C9 0.0513(13) 0.0570(14) 0.0520(13) 0.0034(11) 0.0091(10) -0.0011(11)
C10 0.0423(12) 0.0613(14) 0.0627(14) -0.0025(10) 0.0053(11) 0.0012(12)
C11 0.0527(13) 0.0430(12) 0.0535(13) 0.0019(10) -0.0043(10) 0.0066(10)
C12 0.0535(14) 0.0487(13) 0.0541(13) 0.0097(10) 0.0019(10) -0.0009(10)
C13 0.0428(12) 0.0542(13) 0.0556(13) 0.0053(10) 0.0030(10) 0.0055(11)
C14 0.0527(13) 0.0564(13) 0.0422(12) -0.0051(10) 0.0016(10) 0.0009(10)
C15 0.0653(18) 0.080(2) 0.116(3) -0.0120(15) -0.0196(17) -0.0149(18)
C16 0.097(2) 0.0678(18) 0.0799(19) -0.0049(16) -0.0045(16) -0.0200(15)
N1 0.0551(11) 0.0494(11) 0.0456(11) -0.0032(8) -0.0037(8) 0.0037(8)
N2 0.0545(11) 0.0534(11) 0.0434(10) -0.0046(9) -0.0012(8) 0.0041(8)
N3 0.0592(13) 0.0619(13) 0.0931(17) -0.0044(10) -0.0078(12) -0.0172(12)
Cl1 0.1108(6) 0.0707(4) 0.0783(5) -0.0343(4) -0.0217(4) 0.0297(4)
Cl2 0.0924(5) 0.0755(4) 0.0505(3) -0.0260(4) -0.0073(3) -0.0010(3)
Cl3 0.0757(4) 0.0640(4) 0.0483(3) -0.0032(3) 0.0018(3) 0.0122(3)
C1A 0.0444(12) 0.0593(14) 0.0454(12) 0.0022(10) -0.0015(9) 0.0029(10)
C2A 0.0755(17) 0.0601(15) 0.0561(15) 0.0021(13) -0.0064(12) 0.0062(12)
C3A 0.0817(19) 0.0587(16) 0.0729(18) 0.0033(13) -0.0159(14) -0.0100(14)
C4A 0.0644(16) 0.0774(18) 0.0519(14) 0.0146(13) -0.0122(12) -0.0087(13)
C5A 0.0687(17) 0.0817(19) 0.0502(14) 0.0011(14) -0.0101(12) 0.0115(13)
C6A 0.0601(15) 0.0648(15) 0.0511(14) -0.0068(12) -0.0070(11) 0.0054(11)
C7A 0.0484(12) 0.0537(13) 0.0393(11) 0.0049(10) -0.0018(9) 0.0048(9)
C8A 0.0477(12) 0.0499(12) 0.0381(11) 0.0014(10) -0.0023(9) 0.0003(9)
C9A 0.0627(15) 0.0602(15) 0.0577(14) 0.0197(12) 0.0111(12) 0.0090(12)
C10A 0.0650(15) 0.0648(15) 0.0552(14) 0.0146(12) 0.0180(12) 0.0106(12)
C11A 0.0514(13) 0.0446(12) 0.0403(11) -0.0015(9) -0.0049(9) -0.0003(9)
C12A 0.0567(14) 0.0564(14) 0.0581(14) 0.0158(11) 0.0053(11) 0.0069(11)
C13A 0.0566(14) 0.0644(15) 0.0521(13) 0.0110(12) 0.0118(11) 0.0103(11)
C14A 0.0598(14) 0.0541(14) 0.0492(13) 0.0008(11) -0.0056(11) 0.0072(10)
C15A 0.117(3) 0.080(2) 0.0776(19) 0.0204(18) 0.0359(19) 0.0309(16)
C16A 0.095(2) 0.0595(16) 0.0822(19) 0.0187(15) 0.0033(16) 0.0202(14)
N1A 0.0521(11) 0.0590(12) 0.0448(10) -0.0002(9) -0.0017(8) 0.0048(9)
N2A 0.0486(10) 0.0559(11) 0.0437(10) 0.0022(9) -0.0021(8) 0.0050(8)
N3A 0.0739(14) 0.0538(12) 0.0542(11) 0.0107(10) 0.0075(10) 0.0126(9)
Cl1A 0.1388(8) 0.1108(7) 0.0653(5) 0.0166(6) -0.0417(5) -0.0205(4)
Cl2A 0.0811(4) 0.0591(4) 0.0719(4) -0.0015(3) -0.0089(3) 0.0195(3)
Cl3A 0.1102(6) 0.0644(4) 0.0681(4) -0.0145(4) -0.0345(4) 0.0034(3)
C1B 0.0573(14) 0.0551(14) 0.0474(13) 0.0008(11) -0.0043(10) 0.0054(10)
C2B 0.117(2) 0.0571(16) 0.0454(13) 0.0029(15) -0.0056(14) 0.0047(12)
C3B 0.118(2) 0.0528(15) 0.0550(15) 0.0041(15) 0.0002(15) -0.0007(12)
C4B 0.0583(14) 0.0583(14) 0.0585(15) 0.0047(11) 0.0070(11) 0.0125(12)
C5B 0.093(2) 0.0810(19) 0.0453(14) -0.0183(16) 0.0008(13) 0.0091(13)
C6B 0.091(2) 0.0711(17) 0.0465(14) -0.0179(14) -0.0012(13) -0.0052(12)
C7B 0.0515(13) 0.0519(13) 0.0622(15) 0.0031(10) -0.0065(11) -0.0017(11)
C8B 0.0470(13) 0.0444(12) 0.0568(13) 0.0016(9) -0.0025(10) 0.0011(10)
C9B 0.0513(14) 0.0680(16) 0.0565(14) 0.0114(11) 0.0065(11) 0.0015(12)
C10B 0.0452(13) 0.0731(17) 0.0660(16) 0.0132(11) 0.0021(11) 0.0061(13)
C11B 0.0482(13) 0.0515(13) 0.0590(14) 0.0045(10) 0.0043(11) 0.0063(11)
C12B 0.0498(15) 0.111(2) 0.0682(17) 0.0185(15) 0.0148(13) 0.0153(16)
C13B 0.0464(14) 0.105(2) 0.0774(19) 0.0201(14) 0.0014(13) 0.0136(16)
C14B 0.0640(16) 0.0637(16) 0.0731(17) 0.0020(12) -0.0146(13) -0.0041(13)
C15B 0.083(2) 0.152(3) 0.079(2) 0.037(2) -0.0014(17) 0.037(2)
C16B 0.095(2) 0.099(2) 0.0606(17) 0.0094(18) 0.0140(16) -0.0004(16)
N1B 0.0681(13) 0.0522(12) 0.0527(11) 0.0000(10) -0.0072(10) 0.0010(9)
N2B 0.0605(12) 0.0570(12) 0.0560(12) 0.0011(9) -0.0080(9) -0.0002(10)
N3B 0.0611(13) 0.1092(19) 0.0611(13) 0.0214(13) 0.0082(11) 0.0188(13)
Cl1B 0.1076(6) 0.0658(4) 0.0832(5) 0.0017(4) 0.0239(4) 0.0219(4)
Cl2B 0.1230(7) 0.0965(6) 0.0848(5) -0.0064(5) -0.0471(5) -0.0079(4)
Cl3B 0.0889(5) 0.0609(4) 0.1158(6) -0.0135(4) -0.0188(5) -0.0088(4)

loop_
_atom_type_symbol
_atom_type_description
_atom_type_scat_dispersion_real
_atom_type_scat_dispersion_imag
_atom_type_scat_source
C C 0.0033 0.0016 'International Tables Vol C Tables 4.2.6.8 and 6.1.1.4'
H H 0.0000 0.0000 'International Tables Vol C Tables 4.2.6.8 and 6.1.1.4'
N N 0.0061 0.0033 'International Tables Vol C Tables 4.2.6.8 and 6.1.1.4'
Cl Cl 0.1484 0.1585 'International Tables Vol C Tables 4.2.6.8 and 6.1.1.4'

loop_
_geom_angle_atom_site_label_1
_geom_angle_atom_site_label_2
_geom_angle_atom_site_label_3
_geom_angle_site_symmetry_1
_geom_angle_site_symmetry_3
_geom_angle
_geom_angle_publ_flag
C2 C1 C6 . . 119.6(2) ?
C2 C1 N1 . . 115.70(19) ?
C6 C1 N1 . . 124.67(19) ?
C3 C2 C1 . . 120.6(2) ?
C3 C2 H2A . . 119.7 ?
C1 C2 H2A . . 119.7 ?
C4 C3 C2 . . 118.8(2) ?
C4 C3 H3A . . 120.6 ?
C2 C3 H3A . . 120.6 ?
C3 C4 C5 . . 121.6(2) ?
C3 C4 Cl1 . . 119.95(18) ?
C5 C4 Cl1 . . 118.43(18) ?
C4 C5 C6 . . 119.4(2) ?
C4 C5 H5A . . 120.3 ?
C6 C5 H5A . . 120.3 ?
C5 C6 C1 . . 120.0(2) ?
C5 C6 H6A . . 120.0 ?
C1 C6 H6A . . 120.0 ?
C14 C7 N2 . . 115.2(2) ?
C14 C7 C8 . . 123.2(2) ?
N2 C7 C8 . . 121.58(18) ?
C9 C8 C13 . . 117.1(2) ?
C9 C8 C7 . . 121.4(2) ?
C13 C8 C7 . . 121.44(19) ?
C10 C9 C8 . . 121.7(2) ?
C10 C9 H9A . . 119.2 ?
C8 C9 H9A . . 119.2 ?
C9 C10 C11 . . 121.4(2) ?
C9 C10 H10A . . 119.3 ?
C11 C10 H10A . . 119.3 ?
N3 C11 C10 . . 122.3(2) ?
N3 C11 C12 . . 121.2(2) ?
C10 C11 C12 . . 116.5(2) ?
C13 C12 C11 . . 121.3(2) ?
C13 C12 H12A . . 119.3 ?
C11 C12 H12A . . 119.3 ?
C12 C13 C8 . . 121.9(2) ?
C12 C13 H13A . . 119.0 ?
C8 C13 H13A . . 119.0 ?
C7 C14 Cl3 . . 122.13(18) ?
C7 C14 Cl2 . . 124.47(18) ?
Cl3 C14 Cl2 . . 113.40(13) ?
N3 C15 H15A . . 109.5 ?
N3 C15 H15B . . 109.5 ?
H15A C15 H15B . . 109.5 ?
N3 C15 H15C . . 109.5 ?
H15A C15 H15C . . 109.5 ?
H15B C15 H15C . . 109.5 ?
N3 C16 H16A . . 109.5 ?
N3 C16 H16B . . 109.5 ?
H16A C16 H16B . . 109.5 ?
N3 C16 H16C . . 109.5 ?
H16A C16 H16C . . 109.5 ?
H16B C16 H16C . . 109.5 ?
N2 N1 C1 . . 113.53(18) ?
N1 N2 C7 . . 113.61(18) ?
C11 N3 C16 . . 121.5(2) ?
C11 N3 C15 . . 120.0(2) ?
C16 N3 C15 . . 117.8(2) ?
C2A C1A C6A . . 119.2(2) ?
C2A C1A N1A . . 115.7(2) ?
C6A C1A N1A . . 125.0(2) ?
C1A C2A C3A . . 120.4(2) ?
C1A C2A H2AA . . 119.8 ?
C3A C2A H2AA . . 119.8 ?
C4A C3A C2A . . 119.2(3) ?
C4A C3A H3AA . . 120.4 ?
C2A C3A H3AA . . 120.4 ?
C3A C4A C5A . . 121.2(2) ?
C3A C4A Cl1A . . 119.9(2) ?
C5A C4A Cl1A . . 118.9(2) ?
C4A C5A C6A . . 119.4(2) ?
C4A C5A H5AA . . 120.3 ?
C6A C5A H5AA . . 120.3 ?
C5A C6A C1A . . 120.5(2) ?
C5A C6A H6AA . . 119.7 ?
C1A C6A H6AA . . 119.7 ?
C14A C7A N2A . . 115.90(19) ?
C14A C7A C8A . . 121.9(2) ?
N2A C7A C8A . . 122.12(19) ?
C13A C8A C9A . . 117.7(2) ?
C13A C8A C7A . . 121.45(19) ?
C9A C8A C7A . . 120.8(2) ?
C10A C9A C8A . . 121.5(2) ?
C10A C9A H9AA . . 119.2 ?
C8A C9A H9AA . . 119.2 ?
C9A C10A C11A . . 121.5(2) ?
C9A C10A H10B . . 119.3 ?
C11A C10A H10B . . 119.3 ?
N3A C11A C12A . . 121.6(2) ?
N3A C11A C10A . . 122.0(2) ?
C12A C11A C10A . . 116.4(2) ?
C13A C12A C11A . . 121.3(2) ?
C13A C12A H12B . . 119.4 ?
C11A C12A H12B . . 119.4 ?
C8A C13A C12A . . 121.6(2) ?
C8A C13A H13B . . 119.2 ?
C12A C13A H13B . . 119.2 ?
C7A C14A Cl3A . . 122.02(18) ?
C7A C14A Cl2A . . 125.13(18) ?
Cl3A C14A Cl2A . . 112.84(14) ?
N3A C15A H15D . . 109.5 ?
N3A C15A H15E . . 109.5 ?
H15D C15A H15E . . 109.5 ?
N3A C15A H15F . . 109.5 ?
H15D C15A H15F . . 109.5 ?
H15E C15A H15F . . 109.5 ?
N3A C16A H16D . . 109.5 ?
N3A C16A H16E . . 109.5 ?
H16D C16A H16E . . 109.5 ?
N3A C16A H16F . . 109.5 ?
H16D C16A H16F . . 109.5 ?
H16E C16A H16F . . 109.5 ?
N2A N1A C1A . . 113.44(18) ?
N1A N2A C7A . . 112.75(18) ?
C11A N3A C16A . . 121.3(2) ?
C11A N3A C15A . . 121.2(2) ?
C16A N3A C15A . . 117.4(2) ?
C2B C1B C6B . . 119.0(2) ?
C2B C1B N1B . . 116.4(2) ?
C6B C1B N1B . . 124.6(2) ?
C1B C2B C3B . . 120.9(2) ?
C1B C2B H2BA . . 119.6 ?
C3B C2B H2BA . . 119.6 ?
C4B C3B C2B . . 119.2(3) ?
C4B C3B H3BA . . 120.4 ?
C2B C3B H3BA . . 120.4 ?
C5B C4B C3B . . 120.8(2) ?
C5B C4B Cl1B . . 119.55(19) ?
C3B C4B Cl1B . . 119.7(2) ?
C4B C5B C6B . . 120.1(2) ?
C4B C5B H5BA . . 120.0 ?
C6B C5B H5BA . . 120.0 ?
C5B C6B C1B . . 120.0(2) ?
C5B C6B H6BA . . 120.0 ?
C1B C6B H6BA . . 120.0 ?
C14B C7B N2B . . 114.6(2) ?
C14B C7B C8B . . 123.1(2) ?
N2B C7B C8B . . 122.3(2) ?
C13B C8B C9B . . 116.7(2) ?
C13B C8B C7B . . 122.1(2) ?
C9B C8B C7B . . 121.2(2) ?
C10B C9B C8B . . 121.8(2) ?
C10B C9B H9BA . . 119.1 ?
C8B C9B H9BA . . 119.1 ?
C9B C10B C11B . . 121.7(2) ?
C9B C10B H10C . . 119.1 ?
C11B C10B H10C . . 119.1 ?
N3B C11B C12B . . 121.9(2) ?
N3B C11B C10B . . 122.3(2) ?
C12B C11B C10B . . 115.8(2) ?
C13B C12B C11B . . 121.6(2) ?
C13B C12B H12C . . 119.2 ?
C11B C12B H12C . . 119.2 ?
C8B C13B C12B . . 122.3(2) ?
C8B C13B H13C . . 118.8 ?
C12B C13B H13C . . 118.8 ?
C7B C14B Cl3B . . 123.1(2) ?
C7B C14B Cl2B . . 123.4(2) ?
Cl3B C14B Cl2B . . 113.56(15) ?
N3B C15B H15G . . 109.5 ?
N3B C15B H15H . . 109.5 ?
H15G C15B H15H . . 109.5 ?
N3B C15B H15I . . 109.5 ?
H15G C15B H15I . . 109.5 ?
H15H C15B H15I . . 109.5 ?
N3B C16B H16G . . 109.5 ?
N3B C16B H16H . . 109.5 ?
H16G C16B H16H . . 109.5 ?
N3B C16B H16I . . 109.5 ?
H16G C16B H16I . . 109.5 ?
H16H C16B H16I . . 109.5 ?
N2B N1B C1B . . 112.63(19) ?
N1B N2B C7B . . 113.78(19) ?
C11B N3B C15B . . 121.2(2) ?
C11B N3B C16B . . 122.0(2) ?
C15B N3B C16B . . 116.6(2) ?

loop_
_geom_bond_atom_site_label_1
_geom_bond_atom_site_label_2
_geom_bond_site_symmetry_2
_geom_bond_distance
_geom_bond_publ_flag
C1 C2 . 1.386(3) ?
C1 C6 . 1.388(3) ?
C1 N1 . 1.421(3) ?
C2 C3 . 1.380(3) ?
C2 H2A . 0.9300 ?
C3 C4 . 1.373(3) ?
C3 H3A . 0.9300 ?
C4 C5 . 1.377(3) ?
C4 Cl1 . 1.734(2) ?
C5 C6 . 1.378(3) ?
C5 H5A . 0.9300 ?
C6 H6A . 0.9300 ?
C7 C14 . 1.332(3) ?
C7 N2 . 1.418(3) ?
C7 C8 . 1.481(3) ?
C8 C9 . 1.383(3) ?
C8 C13 . 1.385(3) ?
C9 C10 . 1.377(3) ?
C9 H9A . 0.9300 ?
C10 C11 . 1.393(3) ?
C10 H10A . 0.9300 ?
C11 N3 . 1.370(3) ?
C11 C12 . 1.403(3) ?
C12 C13 . 1.368(3) ?
C12 H12A . 0.9300 ?
C13 H13A . 0.9300 ?
C14 Cl3 . 1.713(2) ?
C14 Cl2 . 1.714(2) ?
C15 N3 . 1.445(4) ?
C15 H15A . 0.9600 ?
C15 H15B . 0.9600 ?
C15 H15C . 0.9600 ?
C16 N3 . 1.436(3) ?
C16 H16A . 0.9600 ?
C16 H16B . 0.9600 ?
C16 H16C . 0.9600 ?
N1 N2 . 1.257(2) ?
C1A C2A . 1.378(3) ?
C1A C6A . 1.386(3) ?
C1A N1A . 1.425(3) ?
C2A C3A . 1.387(4) ?
C2A H2AA . 0.9300 ?
C3A C4A . 1.370(4) ?
C3A H3AA . 0.9300 ?
C4A C5A . 1.371(4) ?
C4A Cl1A . 1.733(3) ?
C5A C6A . 1.374(3) ?
C5A H5AA . 0.9300 ?
C6A H6AA . 0.9300 ?
C7A C14A . 1.338(3) ?
C7A N2A . 1.415(3) ?
C7A C8A . 1.484(3) ?
C8A C13A . 1.370(3) ?
C8A C9A . 1.374(3) ?
C9A C10A . 1.371(3) ?
C9A H9AA . 0.9300 ?
C10A C11A . 1.395(3) ?
C10A H10B . 0.9300 ?
C11A N3A . 1.376(3) ?
C11A C12A . 1.393(3) ?
C12A C13A . 1.378(3) ?
C12A H12B . 0.9300 ?
C13A H13B . 0.9300 ?
C14A Cl3A . 1.710(2) ?
C14A Cl2A . 1.715(2) ?
C15A N3A . 1.436(3) ?
C15A H15D . 0.9600 ?
C15A H15E . 0.9600 ?
C15A H15F . 0.9600 ?
C16A N3A . 1.433(3) ?
C16A H16D . 0.9600 ?
C16A H16E . 0.9600 ?
C16A H16F . 0.9600 ?
N1A N2A . 1.259(3) ?
C1B C2B . 1.372(3) ?
C1B C6B . 1.385(3) ?
C1B N1B . 1.423(3) ?
C2B C3B . 1.375(4) ?
C2B H2BA . 0.9300 ?
C3B C4B . 1.368(4) ?
C3B H3BA . 0.9300 ?
C4B C5B . 1.362(4) ?
C4B Cl1B . 1.734(2) ?
C5B C6B . 1.370(4) ?
C5B H5BA . 0.9300 ?
C6B H6BA . 0.9300 ?
C7B C14B . 1.335(3) ?
C7B N2B . 1.417(3) ?
C7B C8B . 1.483(3) ?
C8B C13B . 1.367(3) ?
C8B C9B . 1.378(3) ?
C9B C10B . 1.370(3) ?
C9B H9BA . 0.9300 ?
C10B C11B . 1.393(3) ?
C10B H10C . 0.9300 ?
C11B N3B . 1.370(3) ?
C11B C12B . 1.389(3) ?
C12B C13B . 1.370(4) ?
C12B H12C . 0.9300 ?
C13B H13C . 0.9300 ?
C14B Cl3B . 1.707(3) ?
C14B Cl2B . 1.716(3) ?
C15B N3B . 1.428(4) ?
C15B H15G . 0.9600 ?
C15B H15H . 0.9600 ?
C15B H15I . 0.9600 ?
C16B N3B . 1.435(3) ?
C16B H16G . 0.9600 ?
C16B H16H . 0.9600 ?
C16B H16I . 0.9600 ?
N1B N2B . 1.255(3) ?

loop_
_geom_hbond_atom_site_label_D
_geom_hbond_atom_site_label_H
_geom_hbond_atom_site_label_A
_geom_hbond_site_symmetry_A
_geom_hbond_distance_DH
_geom_hbond_distance_HA
_geom_hbond_distance_DA
_geom_hbond_angle_DHA
_geom_hbond_publ_flag
C2 H2A N3A . 0.93 2.68 3.597(3) 167.4 yes
C5B H5BA Cl3 1_564 0.93 2.95 3.703(3) 138.6 yes
C14 Cl3 Cg1 2_757 1.713(2) 3.5462(11) 4.083(2) 95.50(7) yes
C14B Cl3B Cg4 2_656 1.707(3) 3.8493(13) 5.300(3) 141.97(10) yes

loop_
_geom_torsion_atom_site_label_1
_geom_torsion_atom_site_label_2
_geom_torsion_atom_site_label_3
_geom_torsion_atom_site_label_4
_geom_torsion_site_symmetry_1
_geom_torsion_site_symmetry_2
_geom_torsion_site_symmetry_3
_geom_torsion_site_symmetry_4
_geom_torsion
_geom_torsion_publ_flag
C6 C1 C2 C3 . . . . 1.1(4) ?
N1 C1 C2 C3 . . . . -179.3(2) ?
C1 C2 C3 C4 . . . . -0.4(4) ?
C2 C3 C4 C5 . . . . -0.6(4) ?
C2 C3 C4 Cl1 . . . . 179.58(19) ?
C3 C4 C5 C6 . . . . 0.9(4) ?
Cl1 C4 C5 C6 . . . . -179.27(18) ?
C4 C5 C6 C1 . . . . -0.2(4) ?
C2 C1 C6 C5 . . . . -0.8(3) ?
N1 C1 C6 C5 . . . . 179.7(2) ?
C14 C7 C8 C9 . . . . 74.0(3) ?
N2 C7 C8 C9 . . . . -105.6(2) ?
C14 C7 C8 C13 . . . . -108.2(3) ?
N2 C7 C8 C13 . . . . 72.2(3) ?
C13 C8 C9 C10 . . . . -1.6(3) ?
C7 C8 C9 C10 . . . . 176.3(2) ?
C8 C9 C10 C11 . . . . 0.5(4) ?
C9 C10 C11 N3 . . . . -175.9(2) ?
C9 C10 C11 C12 . . . . 1.3(3) ?
N3 C11 C12 C13 . . . . 175.3(2) ?
C10 C11 C12 C13 . . . . -2.0(3) ?
C11 C12 C13 C8 . . . . 1.0(3) ?
C9 C8 C13 C12 . . . . 0.9(3) ?
C7 C8 C13 C12 . . . . -177.0(2) ?
N2 C7 C14 Cl3 . . . . -176.21(16) ?
C8 C7 C14 Cl3 . . . . 4.1(3) ?
N2 C7 C14 Cl2 . . . . 3.1(3) ?
C8 C7 C14 Cl2 . . . . -176.55(17) ?
C2 C1 N1 N2 . . . . 173.7(2) ?
C6 C1 N1 N2 . . . . -6.7(3) ?
C1 N1 N2 C7 . . . . -179.12(18) ?
C14 C7 N2 N1 . . . . -178.7(2) ?
C8 C7 N2 N1 . . . . 1.0(3) ?
C10 C11 N3 C16 . . . . -172.1(2) ?
C12 C11 N3 C16 . . . . 10.8(4) ?
C10 C11 N3 C15 . . . . -1.9(4) ?
C12 C11 N3 C15 . . . . -179.0(2) ?
C6A C1A C2A C3A . . . . 0.4(4) ?
N1A C1A C2A C3A . . . . -177.3(2) ?
C1A C2A C3A C4A . . . . 0.9(4) ?
C2A C3A C4A C5A . . . . -1.4(4) ?
C2A C3A C4A Cl1A . . . . 179.1(2) ?
C3A C4A C5A C6A . . . . 0.5(4) ?
Cl1A C4A C5A C6A . . . . -179.9(2) ?
C4A C5A C6A C1A . . . . 0.8(4) ?
C2A C1A C6A C5A . . . . -1.2(4) ?
N1A C1A C6A C5A . . . . 176.3(2) ?
C14A C7A C8A C13A . . . . -92.7(3) ?
N2A C7A C8A C13A . . . . 84.7(3) ?
C14A C7A C8A C9A . . . . 87.8(3) ?
N2A C7A C8A C9A . . . . -94.7(3) ?
C13A C8A C9A C10A . . . . 0.4(4) ?
C7A C8A C9A C10A . . . . 179.9(2) ?
C8A C9A C10A C11A . . . . 0.6(4) ?
C9A C10A C11A N3A . . . . 178.2(2) ?
C9A C10A C11A C12A . . . . -1.4(4) ?
N3A C11A C12A C13A . . . . -178.3(2) ?
C10A C11A C12A C13A . . . . 1.3(4) ?
C9A C8A C13A C12A . . . . -0.5(4) ?
C7A C8A C13A C12A . . . . -180.0(2) ?
C11A C12A C13A C8A . . . . -0.4(4) ?
N2A C7A C14A Cl3A . . . . -175.07(17) ?
C8A C7A C14A Cl3A . . . . 2.5(3) ?
N2A C7A C14A Cl2A . . . . 3.8(3) ?
C8A C7A C14A Cl2A . . . . -178.64(17) ?
C2A C1A N1A N2A . . . . 177.3(2) ?
C6A C1A N1A N2A . . . . -0.3(3) ?
C1A N1A N2A C7A . . . . -175.50(18) ?
C14A C7A N2A N1A . . . . 178.4(2) ?
C8A C7A N2A N1A . . . . 0.8(3) ?
C12A C11A N3A C16A . . . . -3.5(4) ?
C10A C11A N3A C16A . . . . 176.9(3) ?
C12A C11A N3A C15A . . . . -179.0(3) ?
C10A C11A N3A C15A . . . . 1.4(4) ?
C6B C1B C2B C3B . . . . 2.0(4) ?
N1B C1B C2B C3B . . . . -178.7(3) ?
C1B C2B C3B C4B . . . . -0.7(5) ?
C2B C3B C4B C5B . . . . -1.1(4) ?
C2B C3B C4B Cl1B . . . . 179.6(2) ?
C3B C4B C5B C6B . . . . 1.6(4) ?
Cl1B C4B C5B C6B . . . . -179.1(2) ?
C4B C5B C6B C1B . . . . -0.2(4) ?
C2B C1B C6B C5B . . . . -1.6(4) ?
N1B C1B C6B C5B . . . . 179.2(3) ?
C14B C7B C8B C13B . . . . -78.7(3) ?
N2B C7B C8B C13B . . . . 101.5(3) ?
C14B C7B C8B C9B . . . . 102.2(3) ?
N2B C7B C8B C9B . . . . -77.6(3) ?
C13B C8B C9B C10B . . . . 0.4(4) ?
C7B C8B C9B C10B . . . . 179.5(2) ?
C8B C9B C10B C11B . . . . -1.4(4) ?
C9B C10B C11B N3B . . . . -177.9(3) ?
C9B C10B C11B C12B . . . . 1.5(4) ?
N3B C11B C12B C13B . . . . 178.8(3) ?
C10B C11B C12B C13B . . . . -0.6(4) ?
C9B C8B C13B C12B . . . . 0.6(4) ?
C7B C8B C13B C12B . . . . -178.6(3) ?
C11B C12B C13B C8B . . . . -0.4(5) ?
N2B C7B C14B Cl3B . . . . 179.71(18) ?
C8B C7B C14B Cl3B . . . . -0.1(4) ?
N2B C7B C14B Cl2B . . . . 0.3(3) ?
C8B C7B C14B Cl2B . . . . -179.54(19) ?
C2B C1B N1B N2B . . . . 162.2(2) ?
C6B C1B N1B N2B . . . . -18.5(3) ?
C1B N1B N2B C7B . . . . 179.93(19) ?
C14B C7B N2B N1B . . . . 175.0(2) ?
C8B C7B N2B N1B . . . . -5.2(3) ?
C12B C11B N3B C15B . . . . 179.3(3) ?
C10B C11B N3B C15B . . . . -1.3(4) ?
C12B C11B N3B C16B . . . . -6.2(4) ?
C10B C11B N3B C16B . . . . 173.2(3) ?

_cod_database_fobs_code 2243430
